data_2020450
loop_
_publ_author_name
'Acosta Quintero, Lina M.'
'Palma, Alirio'
'Cobo, Justo'
'Glidewell, Christopher'

_publ_section_title
;
 Six polycyclic pyrimidoazepine derivatives: syntheses, molecular
 structures and supramolecular assembly
;
_journal_coeditor_code YF3101
_journal_issue 4
_journal_name_full 'Acta Crystallographica Section C'
_journal_page_first 346
_journal_page_last 357
_journal_paper_doi 10.1107/S2053229616004654
_journal_volume 72
_journal_year 2016
_chemical_formula_iupac 'C22 H22 N4'
_chemical_formula_moiety 'C22 H22 N4'
_chemical_formula_sum 'C22 H22 N4'
_chemical_formula_weight 342.44
_chemical_name_systematic
;
<i>N</i>-Benzyl-6-methyl-1,2,6,7-tetrahydropyrimido\
[5',4':6,7]azepino[3,2,1-<i>hi</i>]indol-8-amine
;
_space_group_crystal_system monoclinic
_space_group_IT_number 4
_space_group_name_Hall 'P 2yb'
_space_group_name_H-M_alt 'P 1 21 1'
_symmetry_space_group_name_Hall 'P 2yb'
_symmetry_space_group_name_H-M 'P 1 21 1'
_atom_sites_solution_hydrogens mixed
_audit_creation_method SHELXL2014
_cell_angle_alpha 90
_cell_angle_beta 100.483(3)
_cell_angle_gamma 90
_cell_formula_units_Z 2
_cell_length_a 7.7594(4)
_cell_length_b 8.5383(6)
_cell_length_c 13.4525(8)
_cell_measurement_reflns_used 3037
_cell_measurement_temperature 120(2)
_cell_measurement_theta_max 66.722
_cell_measurement_theta_min 5.799
_cell_volume 876.38(9)
_computing_cell_refinement
;
SAINT (Bruker, 2007)
;
_computing_data_collection
;
APEX2 (Bruker, 2007)
;
_computing_data_reduction
;
SAINT (Bruker, 2012)
;
_computing_molecular_graphics
;
PLATON (Spek, 2009)
;
_computing_publication_material
;
SHELXL2014 (Sheldrick, 2015) and PLATON (Spek, 2009)
;
_computing_structure_refinement
;
SHELXL2014 (Sheldrick, 2015)
;
_computing_structure_solution
;
SHELXS97 (Sheldrick, 2008)
;
_diffrn_ambient_temperature 120(2)
_diffrn_measured_fraction_theta_full 0.986
_diffrn_measured_fraction_theta_max 0.986
_diffrn_measurement_device_type 'Bruker D8 Venture'
_diffrn_measurement_method '\f and \w scans'
_diffrn_radiation_monochromator multilayer
_diffrn_radiation_type CuK\a
_diffrn_radiation_wavelength 1.54178
_diffrn_reflns_av_R_equivalents 0.0234
_diffrn_reflns_limit_h_max 9
_diffrn_reflns_limit_h_min -9
_diffrn_reflns_limit_k_max 10
_diffrn_reflns_limit_k_min -10
_diffrn_reflns_limit_l_max 15
_diffrn_reflns_limit_l_min -13
_diffrn_reflns_number 11308
_diffrn_reflns_theta_full 66.722
_diffrn_reflns_theta_max 66.722
_diffrn_reflns_theta_min 5.799
_diffrn_standards_decay_% 0
_diffrn_standards_interval_count 0
_diffrn_standards_interval_time 0
_diffrn_standards_number 0
_exptl_absorpt_coefficient_mu 0.613
_exptl_absorpt_correction_T_max 0.946
_exptl_absorpt_correction_T_min 0.847
_exptl_absorpt_correction_type multi-scan
_exptl_absorpt_process_details
;
(SADABS; Sheldrick, 2003)
;
_exptl_crystal_colour colourless
_exptl_crystal_density_diffrn 1.298
_exptl_crystal_description block
_exptl_crystal_F_000 364
_exptl_crystal_size_max 0.140
_exptl_crystal_size_mid 0.120
_exptl_crystal_size_min 0.090
_refine_diff_density_max 0.128
_refine_diff_density_min -0.162
_refine_ls_abs_structure_details
;
Flack <i>x</i> determined using 1344 quotients [(I+)-(I-)]/[(I+)+(I-)]
(Parsons <i>et al.</i>,  2013)
;
_refine_ls_abs_structure_Flack 0.11(15)
_refine_ls_extinction_method none
_refine_ls_goodness_of_fit_ref 1.094
_refine_ls_hydrogen_treatment mixed
_refine_ls_matrix_type full
_refine_ls_number_parameters 239
_refine_ls_number_reflns 3037
_refine_ls_number_restraints 1
_refine_ls_restrained_S_all 1.094
_refine_ls_R_factor_all 0.0312
_refine_ls_R_factor_gt 0.0304
_refine_ls_shift/su_max 0.000
_refine_ls_shift/su_mean 0.000
_refine_ls_structure_factor_coef Fsqd
_refine_ls_weighting_details 'w=1/[\s^2^(Fo^2^)+(0.0471P)^2^+0.1235P] where P=(Fo^2^+2Fc^2^)/3'
_refine_ls_weighting_scheme calc
_refine_ls_wR_factor_gt 0.0776
_refine_ls_wR_factor_ref 0.0784
_reflns_number_gt 2972
_reflns_number_total 3037
_reflns_threshold_expression 'I > 2\s(I)'
_cod_data_source_file yf3101sup1.cif
_cod_data_source_block V
_cod_depositor_comments 'Adding full bibliography for 2020446--2020451.cif.'
_cod_database_code 2020450
_cod_database_fobs_code 2020450
_shelx_space_group_comment
;
The symmetry employed for this shelxl refinement is uniquely defined
by the following loop, which should always be used as a source of
symmetry information in preference to the above space-group names.
They are only intended as comments.
;
_shelx_estimated_absorpt_t_min 0.919
_shelx_estimated_absorpt_t_max 0.947
_shelxl_version_number 2.014

loop_
_space_group_symop_operation_xyz
'x, y, z'
'-x, y+1/2, -z'

loop_
_atom_site_type_symbol
_atom_site_label
_atom_site_fract_x
_atom_site_fract_y
_atom_site_fract_z
_atom_site_U_iso_or_equiv
_atom_site_adp_type
_atom_site_calc_flag
_atom_site_occupancy
C C1 0.9711(3) 0.4769(2) 0.63564(15) 0.0225(4) Uani d 1
H H1A 1.0930 0.5088 0.6334 0.027 Uiso calc 1
H H1B 0.9551 0.3662 0.6139 0.027 Uiso calc 1
C C2 0.9309(3) 0.4984(3) 0.74184(15) 0.0263(5) Uani d 1
H H2A 0.9319 0.3966 0.7773 0.032 Uiso calc 1
H H2B 1.0167 0.5695 0.7826 0.032 Uiso calc 1
C C2A 0.7500(3) 0.5692(2) 0.72271(15) 0.0215(4) Uani d 1
C C2B 0.7065(3) 0.6209(2) 0.62191(15) 0.0189(4) Uani d 1
C C3 0.6354(3) 0.5884(2) 0.78933(15) 0.0251(4) Uani d 1
H H3 0.6653 0.5517 0.8570 0.030 Uiso calc 1
C C4 0.4750(3) 0.6625(2) 0.75572(16) 0.0260(5) Uani d 1
H H4 0.3937 0.6755 0.8000 0.031 Uiso calc 1
C C5 0.4355(3) 0.7167(2) 0.65737(15) 0.0230(4) Uani d 1
H H5 0.3270 0.7691 0.6361 0.028 Uiso calc 1
C C5A 0.5480(2) 0.6983(2) 0.58739(14) 0.0196(4) Uani d 1
C C6 0.4924(2) 0.7680(2) 0.48346(14) 0.0191(4) Uani d 1
H H6 0.4264 0.8660 0.4926 0.023 Uiso calc 1
C C7 0.6523(2) 0.8183(2) 0.43823(14) 0.0195(4) Uani d 1
H H7A 0.6127 0.8913 0.3815 0.023 Uiso calc 1
H H7B 0.7347 0.8760 0.4904 0.023 Uiso calc 1
C C7A 0.7484(2) 0.6849(2) 0.40052(14) 0.0188(4) Uani d 1
C C8 0.7593(2) 0.6641(2) 0.29771(14) 0.0206(4) Uani d 1
N N9 0.8576(2) 0.5504(2) 0.26604(12) 0.0230(4) Uani d 1
C C10 0.9481(2) 0.4622(2) 0.33878(15) 0.0218(4) Uani d 1
H H10 1.0217 0.3852 0.3172 0.026 Uiso calc 1
N N11 0.9494(2) 0.46753(19) 0.43733(12) 0.0209(4) Uani d 1
C C11A 0.8440(2) 0.5786(2) 0.46714(14) 0.0184(4) Uani d 1
N N12 0.8439(2) 0.57966(19) 0.57005(12) 0.0187(3) Uani d 1
C C61 0.3671(2) 0.6644(2) 0.41068(15) 0.0233(4) Uani d 1
H H61A 0.4283 0.5689 0.3963 0.035 Uiso calc 1
H H61B 0.3267 0.7215 0.3475 0.035 Uiso calc 1
H H61C 0.2662 0.6365 0.4415 0.035 Uiso calc 1
N N81 0.6761(2) 0.7646(2) 0.22618(13) 0.0271(4) Uani d 1
H H81 0.609(3) 0.830(3) 0.2442(19) 0.033 Uiso d 1
C C87 0.6467(3) 0.7349(3) 0.11770(15) 0.0290(5) Uani d 1
H H87A 0.7086 0.6378 0.1045 0.035 Uiso calc 1
H H87B 0.6953 0.8225 0.0833 0.035 Uiso calc 1
C C81 0.4535(3) 0.7179(3) 0.07542(15) 0.0253(4) Uani d 1
C C82 0.3479(3) 0.6203(3) 0.12198(18) 0.0350(5) Uani d 1
H H82 0.3987 0.5601 0.1792 0.042 Uiso calc 1
C C83 0.1696(4) 0.6108(4) 0.0853(2) 0.0481(7) Uani d 1
H H83 0.0983 0.5457 0.1184 0.058 Uiso calc 1
C C84 0.0945(3) 0.6954(4) 0.00074(18) 0.0477(7) Uani d 1
H H84 -0.0278 0.6876 -0.0245 0.057 Uiso calc 1
C C85 0.1973(3) 0.7908(3) -0.04666(17) 0.0384(6) Uani d 1
H H85 0.1464 0.8487 -0.1049 0.046 Uiso calc 1
C C86 0.3760(3) 0.8023(3) -0.00906(15) 0.0285(5) Uani d 1
H H86 0.4462 0.8691 -0.0418 0.034 Uiso calc 1

loop_
_atom_site_aniso_label
_atom_site_aniso_U_11
_atom_site_aniso_U_22
_atom_site_aniso_U_33
_atom_site_aniso_U_12
_atom_site_aniso_U_13
_atom_site_aniso_U_23
C1 0.0191(9) 0.0241(10) 0.0234(10) 0.0048(8) 0.0015(7) 0.0020(8)
C2 0.0244(10) 0.0305(11) 0.0233(10) 0.0015(8) 0.0023(8) 0.0012(9)
C2A 0.0232(10) 0.0200(9) 0.0208(9) -0.0010(8) 0.0032(7) -0.0016(8)
C2B 0.0193(9) 0.0173(9) 0.0212(10) -0.0022(7) 0.0064(8) -0.0039(7)
C3 0.0299(11) 0.0263(10) 0.0198(10) -0.0025(8) 0.0059(8) -0.0012(8)
C4 0.0284(11) 0.0265(11) 0.0254(10) -0.0018(9) 0.0112(8) -0.0057(9)
C5 0.0213(10) 0.0201(10) 0.0287(11) 0.0003(7) 0.0071(8) -0.0027(8)
C5A 0.0205(10) 0.0152(9) 0.0238(10) -0.0016(7) 0.0054(8) -0.0021(7)
C6 0.0167(9) 0.0157(9) 0.0257(10) 0.0022(7) 0.0054(7) 0.0014(7)
C7 0.0204(10) 0.0164(9) 0.0217(9) -0.0005(8) 0.0038(7) 0.0012(8)
C7A 0.0150(9) 0.0184(9) 0.0232(10) -0.0021(7) 0.0041(7) 0.0001(7)
C8 0.0168(9) 0.0222(10) 0.0223(10) -0.0042(8) 0.0022(7) 0.0004(8)
N9 0.0196(8) 0.0256(9) 0.0246(8) -0.0016(7) 0.0060(7) -0.0031(7)
C10 0.0172(9) 0.0239(9) 0.0254(10) -0.0004(8) 0.0064(7) -0.0029(8)
N11 0.0172(8) 0.0214(8) 0.0245(9) 0.0003(7) 0.0051(6) -0.0025(7)
C11A 0.0136(9) 0.0187(9) 0.0229(10) -0.0040(7) 0.0037(7) -0.0014(8)
N12 0.0163(8) 0.0203(8) 0.0197(8) 0.0018(6) 0.0040(6) 0.0004(6)
C61 0.0179(10) 0.0229(10) 0.0283(10) -0.0016(8) 0.0025(8) 0.0035(8)
N81 0.0289(9) 0.0302(9) 0.0217(9) 0.0057(8) 0.0029(7) -0.0003(7)
C87 0.0286(11) 0.0381(12) 0.0202(10) -0.0003(9) 0.0046(8) 0.0026(9)
C81 0.0285(11) 0.0292(11) 0.0189(9) 0.0006(8) 0.0060(8) -0.0029(8)
C82 0.0391(13) 0.0423(14) 0.0244(11) -0.0102(10) 0.0080(9) 0.0002(9)
C83 0.0420(14) 0.070(2) 0.0351(14) -0.0254(13) 0.0154(11) -0.0133(12)
C84 0.0269(12) 0.084(2) 0.0314(13) -0.0058(13) 0.0033(10) -0.0199(14)
C85 0.0337(12) 0.0554(16) 0.0241(11) 0.0128(11) -0.0003(9) -0.0094(10)
C86 0.0336(12) 0.0313(11) 0.0204(10) 0.0036(9) 0.0047(8) -0.0038(8)

loop_
_atom_type_symbol
_atom_type_description
_atom_type_scat_dispersion_real
_atom_type_scat_dispersion_imag
_atom_type_scat_source
C C 0.0181 0.0091 'International Tables Vol C Tables 4.2.6.8 and 6.1.1.4'
H H 0.0000 0.0000 'International Tables Vol C Tables 4.2.6.8 and 6.1.1.4'
N N 0.0311 0.0180 'International Tables Vol C Tables 4.2.6.8 and 6.1.1.4'

loop_
_geom_angle_atom_site_label_1
_geom_angle_atom_site_label_2
_geom_angle_atom_site_label_3
_geom_angle
N12 C1 C2 104.94(16)
N12 C1 H1A 110.8
C2 C1 H1A 110.8
N12 C1 H1B 110.8
C2 C1 H1B 110.8
H1A C1 H1B 108.8
C2A C2 C1 103.34(16)
C2A C2 H2A 111.1
C1 C2 H2A 111.1
C2A C2 H2B 111.1
C1 C2 H2B 111.1
H2A C2 H2B 109.1
C3 C2A C2B 121.14(19)
C3 C2A C2 128.76(19)
C2B C2A C2 110.10(17)
C5A C2B C2A 120.71(18)
C5A C2B N12 130.32(18)
C2A C2B N12 108.97(17)
C2A C3 C4 118.99(19)
C2A C3 H3 120.5
C4 C3 H3 120.5
C5 C4 C3 119.39(18)
C5 C4 H4 120.3
C3 C4 H4 120.3
C4 C5 C5A 123.21(19)
C4 C5 H5 118.4
C5A C5 H5 118.4
C2B C5A C5 116.52(18)
C2B C5A C6 125.46(17)
C5 C5A C6 117.98(17)
C5A C6 C61 113.99(16)
C5A C6 C7 111.17(15)
C61 C6 C7 111.86(16)
C5A C6 H6 106.4
C61 C6 H6 106.4
C7 C6 H6 106.4
C7A C7 C6 114.07(16)
C7A C7 H7A 108.7
C6 C7 H7A 108.7
C7A C7 H7B 108.7
C6 C7 H7B 108.7
H7A C7 H7B 107.6
C11A C7A C8 115.41(17)
C11A C7A C7 121.16(17)
C8 C7A C7 123.28(17)
N9 C8 N81 116.91(18)
N9 C8 C7A 122.48(18)
N81 C8 C7A 120.54(18)
C10 N9 C8 115.35(16)
N11 C10 N9 128.58(19)
N11 C10 H10 115.7
N9 C10 H10 115.7
C10 N11 C11A 115.09(17)
N11 C11A N12 114.18(16)
N11 C11A C7A 122.95(17)
N12 C11A C7A 122.85(17)
C11A N12 C2B 129.03(16)
C11A N12 C1 117.95(15)
C2B N12 C1 109.38(15)
C6 C61 H61A 109.5
C6 C61 H61B 109.5
H61A C61 H61B 109.5
C6 C61 H61C 109.5
H61A C61 H61C 109.5
H61B C61 H61C 109.5
C8 N81 C87 124.44(19)
C8 N81 H81 117.4(18)
C87 N81 H81 114.6(18)
N81 C87 C81 110.95(17)
N81 C87 H87A 109.4
C81 C87 H87A 109.4
N81 C87 H87B 109.4
C81 C87 H87B 109.4
H87A C87 H87B 108.0
C86 C81 C82 118.4(2)
C86 C81 C87 120.73(19)
C82 C81 C87 120.82(19)
C83 C82 C81 120.4(2)
C83 C82 H82 119.8
C81 C82 H82 119.8
C84 C83 C82 120.4(2)
C84 C83 H83 119.8
C82 C83 H83 119.8
C85 C84 C83 119.8(2)
C85 C84 H84 120.1
C83 C84 H84 120.1
C84 C85 C86 119.8(2)
C84 C85 H85 120.1
C86 C85 H85 120.1
C81 C86 C85 121.1(2)
C81 C86 H86 119.5
C85 C86 H86 119.5

loop_
_geom_bond_atom_site_label_1
_geom_bond_atom_site_label_2
_geom_bond_distance
C1 N12 1.485(2)
C1 C2 1.528(3)
C1 H1A 0.9900
C1 H1B 0.9900
C2 C2A 1.507(3)
C2 H2A 0.9900
C2 H2B 0.9900
C2A C3 1.383(3)
C2A C2B 1.408(3)
C2B C5A 1.399(3)
C2B N12 1.421(2)
C3 C4 1.396(3)
C3 H3 0.9500
C4 C5 1.382(3)
C4 H4 0.9500
C5 C5A 1.404(3)
C5 H5 0.9500
C5A C6 1.509(3)
C6 C61 1.529(3)
C6 C7 1.539(3)
C6 H6 1.0000
C7 C7A 1.500(3)
C7 H7A 0.9900
C7 H7B 0.9900
C7A C11A 1.391(3)
C7A C8 1.412(3)
C8 N9 1.351(3)
C8 N81 1.361(3)
N9 C10 1.330(3)
C10 N11 1.325(3)
C10 H10 0.9500
N11 C11A 1.359(3)
C11A N12 1.385(2)
C61 H61A 0.9800
C61 H61B 0.9800
C61 H61C 0.9800
N81 C87 1.458(3)
N81 H81 0.83(3)
C87 C81 1.510(3)
C87 H87A 0.9900
C87 H87B 0.9900
C81 C86 1.387(3)
C81 C82 1.394(3)
C82 C83 1.385(4)
C82 H82 0.9500
C83 C84 1.384(4)
C83 H83 0.9500
C84 C85 1.375(4)
C84 H84 0.9500
C85 C86 1.390(3)
C85 H85 0.9500
C86 H86 0.9500

loop_
_geom_hbond_atom_site_label_D
_geom_hbond_atom_site_label_H
_geom_hbond_atom_site_label_A
_geom_hbond_site_symmetry_A
_geom_hbond_distance_DH
_geom_hbond_distance_HA
_geom_hbond_distance_DA
_geom_hbond_angle_DHA
_geom_hbond_publ_flag
C7 H7B N11 2_756 0.99 2.59 3.478(2) 150 no
C1 H1B Cg3 2_746 0.99 2.94 3.758(2) 140 no
C5 H5 Cg3 2_656 0.95 2.90 3.712(2) 144 no
C7 H7A Cg4 2_656 0.99 2.73 3.6068(19) 147 no

loop_
_geom_torsion_atom_site_label_1
_geom_torsion_atom_site_label_2
_geom_torsion_atom_site_label_3
_geom_torsion_atom_site_label_4
_geom_torsion
N12 C1 C2 C2A 17.6(2)
C1 C2 C2A C3 167.5(2)
C1 C2 C2A C2B -13.6(2)
C3 C2A C2B C5A 2.3(3)
C2 C2A C2B C5A -176.74(17)
C3 C2A C2B N12 -177.29(18)
C2 C2A C2B N12 3.7(2)
C2B C2A C3 C4 -0.9(3)
C2 C2A C3 C4 177.9(2)
C2A C3 C4 C5 -0.9(3)
C3 C4 C5 C5A 1.4(3)
C2A C2B C5A C5 -1.7(3)
N12 C2B C5A C5 177.75(18)
C2A C2B C5A C6 175.82(17)
N12 C2B C5A C6 -4.7(3)
C4 C5 C5A C2B -0.1(3)
C4 C5 C5A C6 -177.83(18)
C2B C5A C6 C61 99.4(2)
C5 C5A C6 C61 -83.1(2)
C2B C5A C6 C7 -28.2(3)
C5 C5A C6 C7 149.33(17)
C5A C6 C7 C7A 75.8(2)
C61 C6 C7 C7A -52.9(2)
C6 C7 C7A C11A -69.5(2)
C6 C7 C7A C8 115.19(19)
C11A C7A C8 N9 -0.9(3)
C7 C7A C8 N9 174.70(17)
C11A C7A C8 N81 -177.71(17)
C7 C7A C8 N81 -2.1(3)
N81 C8 N9 C10 174.85(17)
C7A C8 N9 C10 -2.1(3)
C8 N9 C10 N11 2.8(3)
N9 C10 N11 C11A -0.2(3)
C10 N11 C11A N12 178.51(16)
C10 N11 C11A C7A -3.3(3)
C8 C7A C11A N11 3.7(3)
C7 C7A C11A N11 -171.97(17)
C8 C7A C11A N12 -178.21(17)
C7 C7A C11A N12 6.1(3)
N11 C11A N12 C2B -148.68(18)
C7A C11A N12 C2B 33.1(3)
N11 C11A N12 C1 7.3(2)
C7A C11A N12 C1 -170.90(16)
C5A C2B N12 C11A -13.6(3)
C2A C2B N12 C11A 165.95(18)
C5A C2B N12 C1 -171.18(19)
C2A C2B N12 C1 8.3(2)
C2 C1 N12 C11A -176.99(16)
C2 C1 N12 C2B -16.5(2)
N9 C8 N81 C87 17.2(3)
C7A C8 N81 C87 -165.79(18)
C8 N81 C87 C81 114.1(2)
N81 C87 C81 C86 129.7(2)
N81 C87 C81 C82 -48.5(3)
C86 C81 C82 C83 -1.1(3)
C87 C81 C82 C83 177.1(2)
C81 C82 C83 C84 1.4(4)
C82 C83 C84 C85 -0.6(4)
C83 C84 C85 C86 -0.3(4)
C82 C81 C86 C85 0.2(3)
C87 C81 C86 C85 -178.1(2)
C84 C85 C86 C81 0.5(4)
